data_1532375
loop_
_publ_author_name
'Wurth, A.'
'Keimes, V.'
'Mewis, A.'
'Johrendt, D.'

_publ_section_title
;
 Neue ternaere Phosphide und Arsenide mit einem
 Metall:Nichtmetall-Verhaeltnis im Bereich von 2:1
;
_journal_name_full 'Zeitschrift fuer Anorganische und Allgemeine Chemie'
_journal_page_first 2183
_journal_page_last 2190
_journal_volume 627
_journal_year 2001
_chemical_formula_sum 'As7 Eu2 Pd12'
_chemical_name_systematic 'Eu2 Pd12 As7'
_space_group_IT_number 176
_symmetry_space_group_name_Hall '-P 6c'
_symmetry_space_group_name_H-M 'P 63/m'
_cell_angle_alpha 90
_cell_angle_beta 90
_cell_angle_gamma 120
_cell_formula_units_Z 1
_cell_length_a 10.04
_cell_length_b 10.04
_cell_length_c 4.1
_cell_volume 357.917
_citation_journal_id_ASTM ZAACAB
_cod_data_source_file Wurth_ZAACAB_2001_31.cif
_cod_data_source_block As7Eu2Pd12
_cod_original_cell_volume 357.9167
_cod_database_code 1532375

loop_
_symmetry_equiv_pos_as_xyz
x,y,z
x-y,x,z+1/2
-y,x-y,z
-x,-y,z+1/2
-x+y,-x,z
y,-x+y,z+1/2
-x,-y,-z
-x+y,-x,-z-1/2
y,-x+y,-z
x,y,-z-1/2
x-y,x,-z
-y,x-y,-z-1/2

loop_
_atom_site_label
_atom_site_type_symbol
_atom_site_fract_x
_atom_site_fract_y
_atom_site_fract_z
_atom_site_occupancy
_atom_site_U_iso_or_equiv
As2 As 0 0 0.0481 0.25 0.0
Eu1 Eu 0.6667 0.3333 0.25 1 0.0
As1 As 0.293 0.4084 0.25 1 0.0
Pd2 Pd 0.2563 0.144 0.25 1 0.0
Pd1 Pd 0.055 0.435 0.25 1 0.0
